data_7061181
loop_
_publ_author_name
'Sun, Chenxi'
'Zhang, Yanping'
'Ying, Jun'
'Jin, Liang'
'Tian, Aixiang'
'Wang, Xiuli'

_publ_section_title
;
 A series of POM compounds constructed using a flexible ligand containing
 three coordination groups: electrocatalytic and photocatalytic reduction
 and amperometric detection of Cr(vi)
;
_journal_issue 6
_journal_name_full 'New Journal of Chemistry'
_journal_page_first 2798
_journal_page_last 2807
_journal_paper_doi 10.1039/D1NJ05316G
_journal_volume 46
_journal_year 2022
_chemical_formula_moiety 'C52 H62 Co Ge2 Mo24 N24 O80, 4(H2 O)'
_chemical_formula_sum 'C52 H70 Co Ge2 Mo24 N24 O84'
_chemical_formula_weight 4881.99
_space_group_crystal_system monoclinic
_space_group_IT_number 14
_space_group_name_Hall '-P 2ybc'
_space_group_name_H-M_alt 'P 1 21/c 1'
_atom_sites_solution_hydrogens mixed
_atom_sites_solution_primary dual
_audit_block_doi 10.5517/ccdc.csd.cc28n3ln
_audit_creation_date 2021-12-02
_audit_creation_method
;
Olex2 1.5
(compiled 2021.11.18 svn.ra9532c28 for OlexSys, GUI svn.r6429)
;
_audit_update_record
;
2021-12-08 deposited with the CCDC.	2022-01-07 downloaded from the CCDC.
;
_cell_angle_alpha 90
_cell_angle_beta 101.2500(10)
_cell_angle_gamma 90
_cell_formula_units_Z 2
_cell_length_a 12.4694(5)
_cell_length_b 22.2327(9)
_cell_length_c 21.1800(8)
_cell_measurement_reflns_used 9878
_cell_measurement_temperature 296.15
_cell_measurement_theta_max 28.279
_cell_measurement_theta_min 2.476
_cell_volume 5758.9(4)
_computing_cell_refinement 'SAINT v8.34A (Bruker, 2013)'
_computing_data_collection 'SAINT v8.34A (Bruker, 2013)'
_computing_data_reduction 'SAINT v8.34A (Bruker, 2013)'
_computing_molecular_graphics 'Olex2 1.5 (Dolomanov et al., 2009)'
_computing_publication_material 'Olex2 1.5 (Dolomanov et al., 2009)'
_computing_structure_refinement 'SHELXL 2018/3 (Sheldrick, 2015)'
_computing_structure_solution 'SHELXT  (Sheldrick, 2015)'
_diffrn_ambient_temperature 296.15
_diffrn_measured_fraction_theta_full 0.998
_diffrn_measured_fraction_theta_max 0.997
_diffrn_measurement_device_type 'Bruker APEX-II CCD'
_diffrn_measurement_method '\f and \w scans'
_diffrn_radiation_monochromator graphite
_diffrn_radiation_type MoK\a
_diffrn_radiation_wavelength 0.71073
_diffrn_reflns_av_R_equivalents 0.0262
_diffrn_reflns_av_unetI/netI 0.0302
_diffrn_reflns_Laue_measured_fraction_full 0.998
_diffrn_reflns_Laue_measured_fraction_max 0.997
_diffrn_reflns_limit_h_max 16
_diffrn_reflns_limit_h_min -16
_diffrn_reflns_limit_k_max 23
_diffrn_reflns_limit_k_min -29
_diffrn_reflns_limit_l_max 26
_diffrn_reflns_limit_l_min -28
_diffrn_reflns_number 42274
_diffrn_reflns_point_group_measured_fraction_full 0.998
_diffrn_reflns_point_group_measured_fraction_max 0.997
_diffrn_reflns_theta_full 25.242
_diffrn_reflns_theta_max 28.312
_diffrn_reflns_theta_min 1.342
_diffrn_source_current 30.0
_diffrn_source_power 1.2
_diffrn_source_voltage 40.0
_diffrn_standards_number 0
_exptl_absorpt_coefficient_mu 3.286
_exptl_absorpt_correction_T_max 0.7457
_exptl_absorpt_correction_T_min 0.6223
_exptl_absorpt_correction_type multi-scan
_exptl_absorpt_process_details
;
SADABS-2014/5 (Bruker,2014/5) was used for absorption correction.
wR2(int) was 0.0537 before and 0.0289 after correction.
The Ratio of minimum to maximum transmission is 0.8345.
The \l/2 correction factor is 0.00150.
;
_exptl_crystal_colour yellow
_exptl_crystal_colour_primary yellow
_exptl_crystal_density_diffrn 2.815
_exptl_crystal_description block
_exptl_crystal_F_000 4642
_exptl_crystal_size_max 0.19
_exptl_crystal_size_mid 0.17
_exptl_crystal_size_min 0.15
_refine_diff_density_max 0.727
_refine_diff_density_min -0.655
_refine_diff_density_rms 0.117
_refine_ls_extinction_method none
_refine_ls_goodness_of_fit_ref 1.067
_refine_ls_hydrogen_treatment constr
_refine_ls_matrix_type full
_refine_ls_number_parameters 927
_refine_ls_number_reflns 14293
_refine_ls_number_restraints 120
_refine_ls_restrained_S_all 1.065
_refine_ls_R_factor_all 0.0368
_refine_ls_R_factor_gt 0.0273
_refine_ls_shift/su_max 0.001
_refine_ls_shift/su_mean 0.000
_refine_ls_structure_factor_coef Fsqd
_refine_ls_weighting_details 'w=1/[\s^2^(Fo^2^)+(0.0222P)^2^+10.3461P] where P=(Fo^2^+2Fc^2^)/3'
_refine_ls_weighting_scheme calc
_refine_ls_wR_factor_gt 0.0596
_refine_ls_wR_factor_ref 0.0625
_reflns_Friedel_coverage 0.000
_reflns_number_gt 12153
_reflns_number_total 14293
_reflns_threshold_expression 'I > 2\s(I)'
_cod_data_source_file d1nj05316g2.cif
_cod_data_source_block 2
_cod_depositor_comments 'Adding full bibliography for 7061181--7061184.cif.'
_cod_database_code 7061181
_shelx_shelxl_version_number 2018/3
_shelx_space_group_comment
;
The symmetry employed for this shelxl refinement is uniquely defined
by the following loop, which should always be used as a source of
symmetry information in preference to the above space-group names.
They are only intended as comments.
;
_shelx_estimated_absorpt_t_max 0.638
_shelx_estimated_absorpt_t_min 0.574
_olex2_refinement_description
;
1. Fixed Uiso
 At 1.2 times of:
  All C(H) groups, All C(H,H) groups, All N(H) groups
 At 1.5 times of:
  All O(H,H) groups
2. Uiso/Uaniso restraints and constraints
N9: within 2A with sigma of 0.01 and sigma for terminal atoms of 0.02 within 2A
Uanis(N9) \\sim Ueq: with sigma of 0.01 and sigma for terminal atoms of 0.02
3. Rigid body (RIGU) restrains
 N9, N11, N11A, N12, N12A, C8, C8A, C9, C9A, C10, C10A, C11, C11A, C12, C12A,
 C13, C13A
 with sigma for 1-2 distances of 0.004 and sigma for 1-3 distances of 0.004
4. Others
 Sof(N11A)=Sof(N12A)=Sof(H12A)=Sof(C11A)=Sof(H11A)=Sof(C12A)=Sof(H12C)=
 Sof(C13A)=Sof(H13A)=Sof(O42A)=Sof(H42C)=Sof(H42D)=1-FVAR(1)
 Sof(N11)=Sof(N12)=Sof(H12)=Sof(C11)=Sof(H11)=Sof(C12)=Sof(H12B)=Sof(C13)=
 Sof(H13)=Sof(O42)=Sof(H42A)=Sof(H42B)=FVAR(1)
 Sof(C8A)=Sof(H8AA)=Sof(H8AB)=Sof(C9A)=Sof(H9AA)=Sof(H9AB)=Sof(C10A)=Sof(H10C)=
 Sof(H10D)=1-FVAR(2)
 Sof(C8)=Sof(H8A)=Sof(H8B)=Sof(C9)=Sof(H9A)=Sof(H9B)=Sof(C10)=Sof(H10A)=
 Sof(H10B)=FVAR(2)
5.a Riding coordinates:
 O41(H41A,H41B), O42(H42A,H42B), O42A(H42C,H42D)
5.b Secondary CH2 refined with riding coordinates:
 C8(H8A,H8B), C8A(H8AA,H8AB), C9(H9A,H9B), C9A(H9AA,H9AB), C10(H10A,H10B),
 C10A(H10C,H10D), C21(H21A,H21B), C22(H22A,H22B), C23(H23A,H23B)
5.c Aromatic/amide H refined with riding coordinates:
 N7(H7), N10(H10), N12(H12), N12A(H12A), C1(H1), C4(H4), C5(H5), C6(H6),
 C7(H7A), C11(H11), C11A(H11A), C12(H12B), C12A(H12C), C13(H13), C13A(H13A),
 C14(H14), C17(H17), C18(H18), C19(H19), C20(H20), C24(H24), C25(H25), C26(H26)
;
_olex2_submission_special_instructions 'No special instructions were received'

loop_
_space_group_symop_operation_xyz
'x, y, z'
'-x, y+1/2, -z+1/2'
'-x, -y, -z'
'x, -y-1/2, z-1/2'

loop_
_atom_site_label
_atom_site_type_symbol
_atom_site_fract_x
_atom_site_fract_y
_atom_site_fract_z
_atom_site_U_iso_or_equiv
_atom_site_adp_type
_atom_site_occupancy
_atom_site_site_symmetry_order
_atom_site_calc_flag
_atom_site_refinement_flags_posn
_atom_site_refinement_flags_adp
_atom_site_refinement_flags_occupancy
_atom_site_disorder_assembly
_atom_site_disorder_group
Mo1 Mo 0.48301(3) 0.34460(2) 0.17025(2) 0.02613(7) Uani 1 1 d . . . . .
Mo2 Mo 0.36621(2) 0.46887(2) 0.21531(2) 0.02021(7) Uani 1 1 d . . . . .
Mo3 Mo 0.25543(3) 0.39913(2) 0.07806(2) 0.02718(8) Uani 1 1 d . . . . .
Mo4 Mo 0.32315(3) 0.20109(2) 0.14914(2) 0.02631(7) Uani 1 1 d . . . . .
Mo5 Mo 0.38857(2) 0.38482(2) 0.37084(2) 0.01794(6) Uani 1 1 d . . . . .
Mo6 Mo 0.23471(3) 0.26319(2) 0.37720(2) 0.02251(7) Uani 1 1 d . . . . .
Mo7 Mo 0.12172(2) 0.45328(2) 0.29432(2) 0.02026(7) Uani 1 1 d . . . . .
Mo8 Mo -0.02223(2) 0.32475(2) 0.27402(2) 0.02291(7) Uani 1 1 d . . . . .
Mo9 Mo 0.00163(3) 0.40938(2) 0.14660(2) 0.02465(7) Uani 1 1 d . . . . .
Mo10 Mo 0.10894(3) 0.18621(2) 0.22229(2) 0.02408(7) Uani 1 1 d . . . . .
Mo11 Mo 0.08197(3) 0.26237(2) 0.08373(2) 0.02561(7) Uani 1 1 d . . . . .
Mo12 Mo 0.45983(3) 0.25215(2) 0.31420(2) 0.02451(7) Uani 1 1 d . . . . .
Ge1 Ge 0.23334(3) 0.32929(2) 0.22484(2) 0.01638(7) Uani 1 1 d . . . . .
Co1 Co 0.500000 0.500000 0.500000 0.01607(13) Uani 1 2 d S . P . .
O1 O 0.44334(19) 0.43111(11) 0.43261(11) 0.0222(5) Uani 1 1 d . . . . .
O2 O 0.49469(19) 0.32745(12) 0.37241(12) 0.0238(5) Uani 1 1 d . . . . .
O3 O 0.41607(19) 0.42766(11) 0.30198(11) 0.0217(5) Uani 1 1 d . . . . .
O4 O 0.23814(19) 0.41969(11) 0.34869(11) 0.0217(5) Uani 1 1 d . . . . .
O5 O 0.3111(2) 0.32638(11) 0.42048(12) 0.0230(5) Uani 1 1 d . . . . .
O6 O 0.2067(2) 0.21875(13) 0.43662(13) 0.0348(7) Uani 1 1 d . . . . .
O7 O 0.5826(2) 0.21988(14) 0.33994(15) 0.0404(7) Uani 1 1 d . . . . .
O8 O 0.30940(18) 0.31263(11) 0.30039(11) 0.0189(5) Uani 1 1 d . . . . .
O9 O 0.5019(2) 0.31048(12) 0.24962(12) 0.0270(6) Uani 1 1 d . . . . .
O10 O 0.3976(2) 0.20853(12) 0.24396(13) 0.0290(6) Uani 1 1 d . . . . .
O11 O 0.1844(2) 0.20522(12) 0.30188(12) 0.0265(6) Uani 1 1 d . . . . .
O12 O 0.1053(2) 0.30102(12) 0.34647(12) 0.0249(5) Uani 1 1 d . . . . .
O13 O 0.0336(2) 0.12657(13) 0.23595(15) 0.0364(7) Uani 1 1 d . . . . .
O14 O 0.2186(2) 0.14978(12) 0.18953(13) 0.0284(6) Uani 1 1 d . . . . .
O15 O 0.3969(2) 0.14352(14) 0.12878(15) 0.0393(7) Uani 1 1 d . . . . .
O16 O 0.6038(2) 0.33338(15) 0.14797(15) 0.0397(7) Uani 1 1 d . . . . .
O17 O 0.4033(2) 0.26746(13) 0.13875(13) 0.0291(6) Uani 1 1 d . . . . .
O18 O 0.4961(2) 0.42457(12) 0.19574(12) 0.0260(6) Uani 1 1 d . . . . .
O19 O 0.4278(2) 0.53609(12) 0.23396(13) 0.0293(6) Uani 1 1 d . . . . .
O20 O 0.31074(19) 0.37368(11) 0.18376(11) 0.0198(5) Uani 1 1 d . . . . .
O21 O 0.2366(2) 0.47791(12) 0.24204(12) 0.0233(5) Uani 1 1 d . . . . .
O22 O 0.0137(2) 0.40710(12) 0.31784(12) 0.0250(5) Uani 1 1 d . . . . .
O23 O 0.11621(18) 0.36753(11) 0.23331(11) 0.0187(5) Uani 1 1 d . . . . .
O24 O 0.19776(19) 0.26312(11) 0.18262(11) 0.0202(5) Uani 1 1 d . . . . .
O25 O 0.0051(2) 0.25376(12) 0.23795(12) 0.0251(5) Uani 1 1 d . . . . .
O26 O 0.0308(2) 0.20212(12) 0.12922(13) 0.0287(6) Uani 1 1 d . . . . .
O27 O 0.2123(2) 0.20947(13) 0.07847(13) 0.0300(6) Uani 1 1 d . . . . .
O28 O 0.0100(2) 0.25161(14) 0.00853(14) 0.0371(7) Uani 1 1 d . . . . .
O29 O 0.1865(2) 0.32720(13) 0.06556(12) 0.0294(6) Uani 1 1 d . . . . .
O30 O 0.0100(2) 0.32550(12) 0.11275(12) 0.0256(6) Uani 1 1 d . . . . .
O31 O -0.0916(2) 0.36481(13) 0.20306(13) 0.0283(6) Uani 1 1 d . . . . .
O32 O 0.1186(2) 0.42590(12) 0.11080(12) 0.0276(6) Uani 1 1 d . . . . .
O33 O 0.2235(3) 0.43145(16) 0.00456(13) 0.0420(8) Uani 1 1 d . . . . .
O34 O 0.3971(2) 0.37500(13) 0.08382(12) 0.0311(6) Uani 1 1 d . . . . .
O35 O 0.3137(2) 0.47558(12) 0.12790(12) 0.0264(6) Uani 1 1 d . . . . .
O36 O 0.1070(2) 0.51988(12) 0.32985(13) 0.0300(6) Uani 1 1 d . . . . .
O37 O -0.1247(2) 0.30783(14) 0.31342(14) 0.0354(7) Uani 1 1 d . . . . .
O38 O 0.0220(2) 0.46861(12) 0.20937(12) 0.0258(6) Uani 1 1 d . . . . .
O39 O -0.1050(2) 0.43688(13) 0.09283(14) 0.0355(7) Uani 1 1 d . . . . .
O40 O 0.3804(2) 0.22401(12) 0.37236(12) 0.0268(6) Uani 1 1 d . . . . .
N1 N 0.5948(3) 0.43609(14) 0.56005(14) 0.0249(7) Uani 1 1 d . . . . .
N2 N 0.6321(2) 0.51225(15) 0.45349(15) 0.0256(7) Uani 1 1 d . . . . .
N3 N 0.6128(3) 0.38339(15) 0.52912(15) 0.0310(7) Uani 1 1 d . . . . .
N4 N 0.6459(3) 0.36736(15) 0.63323(15) 0.0270(7) Uani 1 1 d . . . . .
N5 N 0.6727(4) 0.16518(18) 0.5078(2) 0.0472(10) Uani 1 1 d . . . . .
N6 N 0.8791(3) 0.36421(16) 0.85017(16) 0.0323(8) Uani 1 1 d . . . . .
N7 N 1.0327(3) 0.3670(2) 0.9154(2) 0.0578(12) Uani 1 1 d . . . . .
H7 H 1.093360 0.355442 0.938981 0.069 Uiso 1 1 calc R U . . .
N8 N 0.7203(3) 0.54478(17) 0.48217(16) 0.0320(8) Uani 1 1 d . . . . .
N9 N 0.7555(3) 0.5064(2) 0.39447(19) 0.0499(11) Uani 1 1 d . U . . .
N10 N 1.0995(3) 0.62110(18) 0.51124(18) 0.0401(9) Uani 1 1 d . . . . .
H10 H 1.162633 0.636413 0.526287 0.048 Uiso 1 1 calc R U . . .
N11 N 0.6778(6) 0.5230(4) 0.1918(4) 0.0324(19) Uani 0.494(9) 1 d . . P A 1
N11A N 0.6952(8) 0.5166(5) 0.1532(5) 0.044(2) Uani 0.506(9) 1 d . . P A 2
N12 N 0.6713(9) 0.5188(4) 0.0908(4) 0.047(3) Uani 0.494(9) 1 d . . P A 1
H12 H 0.671165 0.505097 0.052791 0.057 Uiso 0.494(9) 1 calc R U P A 1
N12A N 0.5992(10) 0.5047(6) 0.0592(5) 0.075(3) Uani 0.506(9) 1 d . . P A 2
H12A H 0.566748 0.487791 0.024063 0.090 Uiso 0.506(9) 1 calc R U P A 2
C1 C 0.6547(4) 0.4900(3) 0.4014(2) 0.0497(14) Uani 1 1 d . . . . .
H1 H 0.607647 0.465847 0.372569 0.060 Uiso 1 1 calc R U . . .
C2 C 0.7935(3) 0.54144(17) 0.44660(18) 0.0246(8) Uani 1 1 d . . . . .
C3 C 0.9009(3) 0.56975(17) 0.46539(17) 0.0243(8) Uani 1 1 d . . . . .
C4 C 0.9169(3) 0.6060(2) 0.52003(19) 0.0330(9) Uani 1 1 d . . . . .
H4 H 0.859757 0.613269 0.541407 0.040 Uiso 1 1 calc R U . . .
C5 C 1.0176(4) 0.6309(2) 0.5419(2) 0.0365(10) Uani 1 1 d . . . . .
H5 H 1.028919 0.654845 0.578595 0.044 Uiso 1 1 calc R U . . .
C6 C 1.0860(4) 0.5884(3) 0.4583(3) 0.0549(15) Uani 1 1 d . . . . .
H6 H 1.144412 0.582932 0.437457 0.066 Uiso 1 1 calc R U . . .
C7 C 0.9874(4) 0.5626(3) 0.4336(2) 0.0473(13) Uani 1 1 d . . . . .
H7A H 0.978212 0.540415 0.395677 0.057 Uiso 1 1 calc R U . . .
C8 C 0.8215(6) 0.4670(4) 0.3551(4) 0.0262(19) Uani 0.489(8) 1 d . . P A 1
H8A H 0.897949 0.464939 0.375838 0.031 Uiso 0.489(8) 1 calc R U P A 1
H8B H 0.791952 0.426577 0.349442 0.031 Uiso 0.489(8) 1 calc R U P A 1
C8A C 0.7956(6) 0.5079(4) 0.3297(4) 0.030(2) Uani 0.511(8) 1 d . . P A 2
H8AA H 0.835491 0.545160 0.328359 0.036 Uiso 0.511(8) 1 calc R U P A 2
H8AB H 0.847830 0.475372 0.330546 0.036 Uiso 0.511(8) 1 calc R U P A 2
C9 C 0.8070(6) 0.4998(4) 0.2918(4) 0.0271(19) Uani 0.489(8) 1 d . . P A 1
H9A H 0.840985 0.476653 0.262206 0.033 Uiso 0.489(8) 1 calc R U P A 1
H9B H 0.844233 0.538297 0.298466 0.033 Uiso 0.489(8) 1 calc R U P A 1
C9A C 0.7140(14) 0.5030(16) 0.2675(11) 0.049(6) Uani 0.511(8) 1 d . . P A 2
H9AA H 0.673179 0.465814 0.267294 0.059 Uiso 0.511(8) 1 calc R U P A 2
H9AB H 0.662710 0.536128 0.264305 0.059 Uiso 0.511(8) 1 calc R U P A 2
C10 C 0.6886(15) 0.5103(14) 0.2619(11) 0.035(3) Uani 0.489(8) 1 d . . P A 1
H10A H 0.645977 0.475001 0.267879 0.042 Uiso 0.489(8) 1 calc R U P A 1
H10B H 0.660703 0.544067 0.282855 0.042 Uiso 0.489(8) 1 calc R U P A 1
C10A C 0.7672(8) 0.5039(6) 0.2119(4) 0.055(3) Uani 0.511(8) 1 d . . P A 2
H10C H 0.824634 0.534031 0.218973 0.066 Uiso 0.511(8) 1 calc R U P A 2
H10D H 0.801280 0.465170 0.208385 0.066 Uiso 0.511(8) 1 calc R U P A 2
C11 C 0.6795(10) 0.4868(6) 0.1440(7) 0.037(2) Uani 0.494(9) 1 d . . P A 1
H11 H 0.685502 0.445191 0.146802 0.044 Uiso 0.494(9) 1 calc R U P A 1
C11A C 0.6594(10) 0.4780(6) 0.1075(6) 0.053(3) Uani 0.506(9) 1 d . . P A 2
H11A H 0.675041 0.437036 0.109477 0.063 Uiso 0.506(9) 1 calc R U P A 2
C12 C 0.6630(14) 0.5772(7) 0.1074(7) 0.047(3) Uani 0.494(9) 1 d . . P A 1
H12B H 0.655853 0.609625 0.079186 0.056 Uiso 0.494(9) 1 calc R U P A 1
C12A C 0.5960(16) 0.5637(8) 0.0734(7) 0.089(5) Uani 0.506(9) 1 d . . P A 2
H12C H 0.558848 0.593044 0.046406 0.107 Uiso 0.506(9) 1 calc R U P A 2
C13 C 0.6668(9) 0.5807(5) 0.1691(6) 0.043(2) Uani 0.494(9) 1 d . . P A 1
H13 H 0.662842 0.615481 0.192989 0.052 Uiso 0.494(9) 1 calc R U P A 1
C13A C 0.655(2) 0.5733(9) 0.1324(9) 0.081(6) Uani 0.506(9) 1 d . . P A 2
H13A H 0.665670 0.609515 0.154612 0.097 Uiso 0.506(9) 1 calc R U P A 2
C14 C 0.6146(3) 0.42508(18) 0.62198(18) 0.0282(8) Uani 1 1 d . . . . .
H14 H 0.608063 0.453056 0.653661 0.034 Uiso 1 1 calc R U . . .
C15 C 0.6414(3) 0.34290(18) 0.57351(18) 0.0262(8) Uani 1 1 d . . . . .
C16 C 0.6548(3) 0.27973(18) 0.55619(19) 0.0299(8) Uani 1 1 d . . . . .
C17 C 0.7512(4) 0.2478(2) 0.5718(2) 0.0423(11) Uani 1 1 d . . . . .
H17 H 0.811893 0.264115 0.598958 0.051 Uiso 1 1 calc R U . . .
C18 C 0.7555(4) 0.1910(2) 0.5463(3) 0.0491(13) Uani 1 1 d . . . . .
H18 H 0.820689 0.169642 0.556816 0.059 Uiso 1 1 calc R U . . .
C19 C 0.5793(4) 0.1958(2) 0.4939(2) 0.0486(13) Uani 1 1 d . . . . .
H19 H 0.519654 0.177765 0.467532 0.058 Uiso 1 1 calc R U . . .
C20 C 0.5668(4) 0.2528(2) 0.5166(2) 0.0411(11) Uani 1 1 d . . . . .
H20 H 0.500233 0.272763 0.505603 0.049 Uiso 1 1 calc R U . . .
C21 C 0.6669(3) 0.3383(2) 0.69673(19) 0.0350(10) Uani 1 1 d . . . . .
H21A H 0.673019 0.295175 0.691347 0.042 Uiso 1 1 calc R U . . .
H21B H 0.605754 0.345683 0.717835 0.042 Uiso 1 1 calc R U . . .
C22 C 0.7719(3) 0.3620(2) 0.73907(19) 0.0359(10) Uani 1 1 d . . . . .
H22A H 0.834456 0.348098 0.722175 0.043 Uiso 1 1 calc R U . . .
H22B H 0.771616 0.405605 0.738019 0.043 Uiso 1 1 calc R U . . .
C23 C 0.7822(4) 0.3410(2) 0.8073(2) 0.0452(12) Uani 1 1 d . . . . .
H23A H 0.717813 0.353506 0.823157 0.054 Uiso 1 1 calc R U . . .
H23B H 0.784576 0.297406 0.808047 0.054 Uiso 1 1 calc R U . . .
C24 C 0.9007(5) 0.4219(3) 0.8693(3) 0.081(2) Uani 1 1 d . . . . .
H24 H 0.856451 0.455012 0.855995 0.098 Uiso 1 1 calc R U . . .
C25 C 0.9629(4) 0.3321(2) 0.8792(3) 0.0555(14) Uani 1 1 d . . . . .
H25 H 0.970910 0.290841 0.874592 0.067 Uiso 1 1 calc R U . . .
C26 C 0.9965(5) 0.4229(3) 0.9105(3) 0.075(2) Uani 1 1 d . . . . .
H26 H 1.030923 0.456486 0.931533 0.090 Uiso 1 1 calc R U . . .
O41 O 0.7233(3) 0.3384(3) 0.4089(3) 0.113(2) Uani 1 1 d . . . . .
H41A H 0.765596 0.314773 0.391280 0.170 Uiso 1 1 d R U . . .
H41B H 0.658646 0.331713 0.391580 0.170 Uiso 1 1 d R U . . .
O42 O 0.6542(11) 0.4543(4) -0.0185(4) 0.074(3) Uani 0.494(9) 1 d . . P A 1
H42A H 0.674841 0.419231 -0.022879 0.111 Uiso 0.494(9) 1 d R U P A 1
H42B H 0.694321 0.478791 -0.033009 0.111 Uiso 0.494(9) 1 d R U P A 1
O42A O 0.5874(9) 0.4447(4) -0.0518(6) 0.081(3) Uani 0.506(9) 1 d . . P A 2
H42C H 0.623926 0.475820 -0.057494 0.122 Uiso 0.506(9) 1 d R U P A 2
H42D H 0.630766 0.415480 -0.040344 0.122 Uiso 0.506(9) 1 d R U P A 2

loop_
_atom_site_aniso_label
_atom_site_aniso_U_11
_atom_site_aniso_U_22
_atom_site_aniso_U_33
_atom_site_aniso_U_23
_atom_site_aniso_U_13
_atom_site_aniso_U_12
Mo1 0.02203(15) 0.02909(18) 0.02994(17) -0.01055(14) 0.01164(13) -0.00409(13)
Mo2 0.02255(15) 0.01879(15) 0.01955(15) -0.00302(11) 0.00476(12) -0.00427(12)
Mo3 0.03067(17) 0.03310(19) 0.01758(15) -0.00381(13) 0.00427(13) -0.00808(14)
Mo4 0.02279(15) 0.02287(17) 0.03362(18) -0.01328(14) 0.00641(13) 0.00048(13)
Mo5 0.01954(14) 0.01647(15) 0.01691(14) -0.00468(11) 0.00135(11) -0.00177(11)
Mo6 0.02518(15) 0.01912(16) 0.02313(16) 0.00063(12) 0.00451(12) -0.00279(12)
Mo7 0.02037(14) 0.01780(15) 0.02332(15) -0.00511(12) 0.00599(12) 0.00155(12)
Mo8 0.01874(14) 0.02177(16) 0.02960(17) -0.00366(13) 0.00815(12) -0.00177(12)
Mo9 0.02163(15) 0.02475(17) 0.02538(16) -0.00174(13) -0.00077(12) 0.00252(13)
Mo10 0.02290(15) 0.01720(16) 0.03172(17) -0.00629(13) 0.00428(13) -0.00390(12)
Mo11 0.02372(16) 0.02688(18) 0.02444(16) -0.00970(13) 0.00028(13) -0.00348(13)
Mo12 0.01959(15) 0.02233(17) 0.03017(17) -0.00564(13) 0.00129(13) 0.00420(12)
Ge1 0.01549(16) 0.01562(18) 0.01809(17) -0.00462(13) 0.00338(13) -0.00108(13)
Co1 0.0166(3) 0.0160(3) 0.0156(3) -0.0020(2) 0.0032(2) -0.0008(2)
O1 0.0239(12) 0.0206(13) 0.0209(12) -0.0044(10) 0.0017(10) -0.0023(10)
O2 0.0192(12) 0.0265(14) 0.0238(13) -0.0068(10) -0.0005(10) 0.0009(10)
O3 0.0217(12) 0.0233(14) 0.0206(12) -0.0038(10) 0.0056(10) -0.0023(10)
O4 0.0215(12) 0.0216(13) 0.0227(12) -0.0022(10) 0.0058(10) -0.0008(10)
O5 0.0267(13) 0.0212(13) 0.0215(12) -0.0016(10) 0.0053(10) -0.0025(10)
O6 0.0408(16) 0.0321(17) 0.0307(15) 0.0051(12) 0.0047(13) -0.0074(13)
O7 0.0285(15) 0.0411(19) 0.0483(19) -0.0095(14) -0.0005(13) 0.0108(13)
O8 0.0182(11) 0.0181(13) 0.0196(12) -0.0032(9) 0.0016(9) 0.0003(9)
O9 0.0246(13) 0.0272(15) 0.0293(14) -0.0113(11) 0.0052(11) -0.0017(11)
O10 0.0268(13) 0.0244(15) 0.0349(15) -0.0082(11) 0.0038(12) 0.0002(11)
O11 0.0264(13) 0.0211(14) 0.0311(14) -0.0009(11) 0.0037(11) -0.0003(11)
O12 0.0249(13) 0.0239(14) 0.0260(13) -0.0032(11) 0.0052(11) -0.0015(11)
O13 0.0343(15) 0.0229(15) 0.0515(18) -0.0031(13) 0.0070(14) -0.0094(12)
O14 0.0290(14) 0.0200(14) 0.0361(15) -0.0100(11) 0.0060(12) -0.0012(11)
O15 0.0340(15) 0.0322(17) 0.0508(19) -0.0217(14) 0.0065(14) 0.0056(13)
O16 0.0286(14) 0.049(2) 0.0466(18) -0.0170(15) 0.0200(13) -0.0051(14)
O17 0.0251(13) 0.0325(16) 0.0310(14) -0.0135(12) 0.0083(11) -0.0041(11)
O18 0.0245(13) 0.0270(15) 0.0279(14) -0.0064(11) 0.0089(11) -0.0077(11)
O19 0.0322(14) 0.0248(15) 0.0312(14) -0.0035(11) 0.0069(12) -0.0074(12)
O20 0.0194(11) 0.0200(13) 0.0202(12) -0.0026(10) 0.0047(10) -0.0048(10)
O21 0.0244(12) 0.0214(14) 0.0240(13) -0.0013(10) 0.0044(10) -0.0012(10)
O22 0.0223(12) 0.0248(14) 0.0297(14) -0.0047(11) 0.0099(11) 0.0013(11)
O23 0.0157(11) 0.0185(12) 0.0217(12) -0.0022(9) 0.0029(9) 0.0018(9)
O24 0.0190(11) 0.0169(13) 0.0245(13) -0.0077(10) 0.0037(10) -0.0013(9)
O25 0.0237(13) 0.0228(14) 0.0292(14) -0.0041(11) 0.0064(11) -0.0018(10)
O26 0.0230(13) 0.0242(14) 0.0367(15) -0.0087(12) 0.0005(11) -0.0055(11)
O27 0.0283(14) 0.0301(16) 0.0309(15) -0.0155(12) 0.0042(11) -0.0036(12)
O28 0.0369(16) 0.0380(18) 0.0316(15) -0.0128(13) -0.0049(12) -0.0044(13)
O29 0.0303(14) 0.0326(16) 0.0267(14) -0.0116(12) 0.0089(11) -0.0056(12)
O30 0.0244(13) 0.0226(14) 0.0281(14) -0.0071(11) 0.0011(11) -0.0014(11)
O31 0.0178(12) 0.0298(15) 0.0361(15) -0.0031(12) 0.0028(11) 0.0021(11)
O32 0.0321(14) 0.0264(15) 0.0233(13) -0.0027(11) 0.0027(11) -0.0041(11)
O33 0.0473(18) 0.055(2) 0.0233(15) 0.0018(14) 0.0054(13) -0.0122(16)
O34 0.0331(14) 0.0392(17) 0.0238(14) -0.0099(12) 0.0123(12) -0.0098(13)
O35 0.0342(14) 0.0257(14) 0.0200(13) -0.0001(10) 0.0066(11) -0.0053(11)
O36 0.0343(15) 0.0236(15) 0.0334(15) -0.0074(11) 0.0097(12) 0.0049(12)
O37 0.0270(14) 0.0377(18) 0.0447(17) -0.0052(13) 0.0148(13) -0.0036(12)
O38 0.0263(13) 0.0213(14) 0.0289(14) -0.0018(11) 0.0035(11) 0.0056(11)
O39 0.0329(15) 0.0324(17) 0.0359(16) -0.0012(13) -0.0063(12) 0.0057(13)
O40 0.0275(13) 0.0230(14) 0.0279(14) -0.0002(11) 0.0001(11) 0.0030(11)
N1 0.0296(16) 0.0239(17) 0.0205(15) 0.0002(12) 0.0033(13) 0.0074(13)
N2 0.0229(15) 0.0267(18) 0.0276(16) -0.0012(13) 0.0063(13) -0.0031(13)
N3 0.0421(19) 0.0222(17) 0.0267(17) -0.0010(13) 0.0015(15) 0.0109(15)
N4 0.0297(16) 0.0264(18) 0.0233(16) 0.0031(13) 0.0014(13) -0.0010(14)
N5 0.061(3) 0.031(2) 0.047(2) -0.0017(17) 0.002(2) 0.0108(19)
N6 0.0341(18) 0.0293(19) 0.0307(18) 0.0059(14) -0.0008(15) -0.0011(15)
N7 0.046(2) 0.057(3) 0.058(3) -0.005(2) -0.018(2) 0.013(2)
N8 0.0254(16) 0.041(2) 0.0312(18) -0.0079(15) 0.0098(14) -0.0100(15)
N9 0.0313(19) 0.076(3) 0.049(2) -0.036(2) 0.0248(17) -0.0224(19)
N10 0.0296(18) 0.049(2) 0.041(2) -0.0055(18) 0.0047(16) -0.0155(17)
N11 0.029(4) 0.042(4) 0.028(4) -0.001(3) 0.009(3) -0.004(3)
N11A 0.053(5) 0.046(5) 0.036(5) -0.007(4) 0.017(4) -0.007(5)
N12 0.079(7) 0.036(5) 0.031(4) 0.001(3) 0.018(5) 0.004(4)
N12A 0.081(8) 0.088(7) 0.052(6) 0.004(5) -0.001(5) -0.014(6)
C1 0.033(2) 0.070(4) 0.051(3) -0.036(3) 0.022(2) -0.025(2)
C2 0.0235(17) 0.025(2) 0.0265(19) -0.0015(15) 0.0070(15) -0.0010(15)
C3 0.0246(18) 0.026(2) 0.0233(18) 0.0033(15) 0.0072(15) -0.0001(15)
C4 0.032(2) 0.038(2) 0.032(2) -0.0069(18) 0.0144(17) -0.0063(18)
C5 0.044(2) 0.037(3) 0.029(2) -0.0072(18) 0.0083(19) -0.008(2)
C6 0.033(2) 0.084(4) 0.054(3) -0.022(3) 0.022(2) -0.019(3)
C7 0.034(2) 0.069(4) 0.043(3) -0.028(2) 0.017(2) -0.017(2)
C8 0.026(4) 0.023(4) 0.033(4) -0.005(3) 0.013(3) -0.002(3)
C8A 0.027(4) 0.040(5) 0.028(4) -0.008(4) 0.015(3) -0.004(4)
C9 0.025(4) 0.027(4) 0.033(5) 0.002(3) 0.013(3) 0.004(3)
C9A 0.023(7) 0.088(16) 0.041(5) 0.007(7) 0.015(5) 0.012(7)
C10 0.026(7) 0.049(7) 0.036(5) 0.005(5) 0.019(5) 0.011(7)
C10A 0.040(5) 0.096(9) 0.033(4) -0.015(5) 0.016(3) 0.010(5)
C11 0.050(6) 0.030(5) 0.034(5) 0.002(4) 0.016(5) -0.004(5)
C11A 0.071(7) 0.057(6) 0.032(5) 0.000(5) 0.013(5) -0.016(5)
C12 0.067(8) 0.037(5) 0.037(7) 0.004(5) 0.008(7) 0.010(5)
C12A 0.124(13) 0.083(8) 0.059(7) 0.018(7) 0.017(8) 0.038(9)
C13 0.058(6) 0.033(4) 0.040(6) -0.002(4) 0.015(5) 0.006(4)
C13A 0.133(15) 0.057(7) 0.056(9) 0.002(7) 0.029(10) 0.023(8)
C14 0.035(2) 0.025(2) 0.0231(19) -0.0016(15) 0.0022(16) 0.0008(16)
C15 0.0270(18) 0.026(2) 0.0241(19) -0.0002(15) 0.0015(15) 0.0036(16)
C16 0.036(2) 0.025(2) 0.027(2) 0.0028(16) 0.0032(17) 0.0036(17)
C17 0.031(2) 0.031(2) 0.058(3) 0.002(2) -0.006(2) 0.0024(19)
C18 0.044(3) 0.033(3) 0.066(3) 0.005(2) 0.002(2) 0.017(2)
C19 0.056(3) 0.034(3) 0.045(3) -0.006(2) -0.014(2) 0.007(2)
C20 0.037(2) 0.034(3) 0.045(3) -0.001(2) -0.009(2) 0.0090(19)
C21 0.039(2) 0.034(2) 0.030(2) 0.0109(17) 0.0007(18) -0.0035(19)
C22 0.028(2) 0.049(3) 0.029(2) 0.0106(19) 0.0000(17) -0.0008(19)
C23 0.043(3) 0.049(3) 0.037(3) 0.012(2) -0.008(2) -0.016(2)
C24 0.066(4) 0.031(3) 0.121(6) 0.005(3) -0.048(4) 0.002(3)
C25 0.057(3) 0.044(3) 0.056(3) -0.011(2) -0.014(3) 0.018(3)
C26 0.080(4) 0.035(3) 0.087(5) 0.002(3) -0.043(4) -0.003(3)
O41 0.031(2) 0.158(6) 0.143(5) -0.070(4) -0.002(3) -0.020(3)
O42 0.141(10) 0.030(4) 0.050(5) -0.001(4) 0.014(6) -0.021(5)
O42A 0.100(8) 0.054(6) 0.092(8) 0.016(6) 0.023(6) -0.002(5)

loop_
_atom_type_symbol
_atom_type_description
_atom_type_scat_dispersion_real
_atom_type_scat_dispersion_imag
_atom_type_scat_source
C C 0.0033 0.0016 'International Tables Vol C Tables 4.2.6.8 and 6.1.1.4'
H H 0.0000 0.0000 'International Tables Vol C Tables 4.2.6.8 and 6.1.1.4'
Co Co 0.3494 0.9721 'International Tables Vol C Tables 4.2.6.8 and 6.1.1.4'
Ge Ge 0.1547 1.8001 'International Tables Vol C Tables 4.2.6.8 and 6.1.1.4'
Mo Mo -1.6832 0.6857 'International Tables Vol C Tables 4.2.6.8 and 6.1.1.4'
N N 0.0061 0.0033 'International Tables Vol C Tables 4.2.6.8 and 6.1.1.4'
O O 0.0106 0.0060 'International Tables Vol C Tables 4.2.6.8 and 6.1.1.4'

loop_
_geom_angle_atom_site_label_1
_geom_angle_atom_site_label_2
_geom_angle_atom_site_label_3
_geom_angle
_geom_angle_site_symmetry_1
_geom_angle_site_symmetry_3
_geom_angle_publ_flag
O9 Mo1 O17 85.31(11) . . ?
O9 Mo1 O18 98.20(11) . . ?
O9 Mo1 O20 87.61(10) . . ?
O9 Mo1 O34 156.35(11) . . ?
O16 Mo1 O9 103.64(14) . . ?
O16 Mo1 O17 100.98(13) . . ?
O16 Mo1 O18 101.00(13) . . ?
O16 Mo1 O20 168.40(13) . . ?
O16 Mo1 O34 97.98(13) . . ?
O17 Mo1 O20 82.53(9) . . ?
O17 Mo1 O34 81.25(11) . . ?
O18 Mo1 O17 156.23(11) . . ?
O18 Mo1 O20 74.18(10) . . ?
O18 Mo1 O34 86.84(11) . . ?
O34 Mo1 O20 71.46(9) . . ?
O3 Mo2 O20 82.46(9) . . ?
O18 Mo2 O3 81.29(10) . . ?
O18 Mo2 O20 72.28(9) . . ?
O19 Mo2 O3 98.17(12) . . ?
O19 Mo2 O18 97.71(12) . . ?
O19 Mo2 O20 169.81(11) . . ?
O19 Mo2 O21 102.66(12) . . ?
O19 Mo2 O35 102.64(12) . . ?
O21 Mo2 O3 84.43(10) . . ?
O21 Mo2 O18 156.56(11) . . ?
O21 Mo2 O20 87.53(10) . . ?
O21 Mo2 O35 98.06(11) . . ?
O35 Mo2 O3 157.90(11) . . ?
O35 Mo2 O18 88.57(11) . . ?
O35 Mo2 O20 75.74(10) . . ?
O29 Mo3 O20 88.19(10) . . ?
O29 Mo3 O32 84.44(11) . . ?
O29 Mo3 O34 100.13(12) . . ?
O29 Mo3 O35 156.21(11) . . ?
O32 Mo3 O20 81.51(9) . . ?
O32 Mo3 O35 79.68(10) . . ?
O33 Mo3 O20 168.83(13) . . ?
O33 Mo3 O29 102.77(14) . . ?
O33 Mo3 O32 97.25(13) . . ?
O33 Mo3 O34 103.72(14) . . ?
O33 Mo3 O35 96.75(13) . . ?
O34 Mo3 O20 76.03(10) . . ?
O34 Mo3 O32 156.87(11) . . ?
O34 Mo3 O35 88.16(11) . . ?
O35 Mo3 O20 72.09(9) . . ?
O10 Mo4 O24 81.63(9) . . ?
O14 Mo4 O10 80.71(11) . . ?
O14 Mo4 O24 71.19(10) . . ?
O15 Mo4 O10 98.46(13) . . ?
O15 Mo4 O14 96.20(14) . . ?
O15 Mo4 O17 104.22(14) . . ?
O15 Mo4 O24 167.26(13) . . ?
O15 Mo4 O27 103.32(13) . . ?
O17 Mo4 O10 84.17(11) . . ?
O17 Mo4 O14 156.15(11) . . ?
O17 Mo4 O24 88.49(10) . . ?
O17 Mo4 O27 99.38(13) . . ?
O27 Mo4 O10 156.25(11) . . ?
O27 Mo4 O14 87.58(12) . . ?
O27 Mo4 O24 75.04(10) . . ?
O1 Mo5 O2 103.12(11) . . ?
O1 Mo5 O3 100.87(11) . . ?
O1 Mo5 O4 99.41(11) . . ?
O1 Mo5 O5 98.58(11) . . ?
O1 Mo5 O8 170.86(10) . . ?
O2 Mo5 O4 156.19(10) . . ?
O2 Mo5 O5 87.71(11) . . ?
O2 Mo5 O8 75.00(9) . . ?
O3 Mo5 O2 97.46(11) . . ?
O3 Mo5 O4 85.66(10) . . ?
O3 Mo5 O5 158.13(10) . . ?
O3 Mo5 O8 88.25(10) . . ?
O4 Mo5 O5 81.38(10) . . ?
O4 Mo5 O8 81.54(9) . . ?
O5 Mo5 O8 72.51(9) . . ?
O5 Mo6 O8 75.30(10) . . ?
O5 Mo6 O11 156.62(11) . . ?
O5 Mo6 O40 88.36(11) . . ?
O6 Mo6 O5 103.75(12) . . ?
O6 Mo6 O8 167.27(12) . . ?
O6 Mo6 O11 97.79(12) . . ?
O6 Mo6 O12 103.80(13) . . ?
O6 Mo6 O40 95.94(13) . . ?
O11 Mo6 O8 81.68(9) . . ?
O12 Mo6 O5 99.32(11) . . ?
O12 Mo6 O8 88.83(10) . . ?
O12 Mo6 O11 84.08(11) . . ?
O12 Mo6 O40 156.33(11) . . ?
O40 Mo6 O8 71.39(9) . . ?
O40 Mo6 O11 80.37(10) . . ?
O4 Mo7 O21 84.06(10) . . ?
O4 Mo7 O22 97.76(11) . . ?
O4 Mo7 O23 87.03(10) . . ?
O4 Mo7 O38 155.72(10) . . ?
O21 Mo7 O23 82.24(9) . . ?
O22 Mo7 O21 157.28(11) . . ?
O22 Mo7 O23 75.27(10) . . ?
O22 Mo7 O38 88.81(11) . . ?
O36 Mo7 O4 102.69(12) . . ?
O36 Mo7 O21 98.91(12) . . ?
O36 Mo7 O22 102.72(12) . . ?
O36 Mo7 O23 170.27(11) . . ?
O36 Mo7 O38 98.55(12) . . ?
O38 Mo7 O21 81.16(10) . . ?
O38 Mo7 O23 72.01(9) . . ?
O12 Mo8 O22 79.81(10) . . ?
O12 Mo8 O23 81.77(9) . . ?
O22 Mo8 O23 71.71(9) . . ?
O25 Mo8 O12 84.80(11) . . ?
O25 Mo8 O22 156.89(10) . . ?
O25 Mo8 O23 89.17(10) . . ?
O25 Mo8 O31 100.17(12) . . ?
O31 Mo8 O12 156.97(11) . . ?
O31 Mo8 O22 87.92(11) . . ?
O31 Mo8 O23 75.87(10) . . ?
O37 Mo8 O12 97.06(12) . . ?
O37 Mo8 O22 95.37(12) . . ?
O37 Mo8 O23 167.06(12) . . ?
O37 Mo8 O25 103.59(13) . . ?
O37 Mo8 O31 103.48(13) . . ?
O30 Mo9 O23 80.88(9) . . ?
O30 Mo9 O31 80.56(11) . . ?
O31 Mo9 O23 71.10(9) . . ?
O32 Mo9 O23 89.46(10) . . ?
O32 Mo9 O30 86.37(11) . . ?
O32 Mo9 O31 157.99(11) . . ?
O32 Mo9 O38 98.49(12) . . ?
O38 Mo9 O23 74.74(10) . . ?
O38 Mo9 O30 155.05(11) . . ?
O38 Mo9 O31 86.55(11) . . ?
O39 Mo9 O23 166.77(12) . . ?
O39 Mo9 O30 100.62(12) . . ?
O39 Mo9 O31 96.07(13) . . ?
O39 Mo9 O32 103.74(13) . . ?
O39 Mo9 O38 101.92(13) . . ?
O11 Mo10 O14 99.48(12) . . ?
O11 Mo10 O24 88.09(10) . . ?
O11 Mo10 O25 84.74(11) . . ?
O11 Mo10 O26 156.36(11) . . ?
O13 Mo10 O11 103.28(13) . . ?
O13 Mo10 O14 101.49(13) . . ?
O13 Mo10 O24 168.56(12) . . ?
O13 Mo10 O25 99.07(12) . . ?
O13 Mo10 O26 97.15(13) . . ?
O14 Mo10 O24 75.00(10) . . ?
O14 Mo10 O25 157.40(11) . . ?
O14 Mo10 O26 87.82(11) . . ?
O25 Mo10 O24 83.00(9) . . ?
O25 Mo10 O26 80.37(10) . . ?
O26 Mo10 O24 72.00(9) . . ?
O26 Mo11 O24 75.41(10) . . ?
O26 Mo11 O27 88.28(12) . . ?
O26 Mo11 O29 156.86(11) . . ?
O27 Mo11 O24 71.74(9) . . ?
O27 Mo11 O29 81.39(11) . . ?
O28 Mo11 O24 170.10(12) . . ?
O28 Mo11 O26 102.53(13) . . ?
O28 Mo11 O27 98.64(13) . . ?
O28 Mo11 O29 99.47(13) . . ?
O28 Mo11 O30 102.72(13) . . ?
O29 Mo11 O24 81.69(10) . . ?
O30 Mo11 O24 87.18(10) . . ?
O30 Mo11 O26 98.01(12) . . ?
O30 Mo11 O27 155.79(10) . . ?
O30 Mo11 O29 83.95(11) . . ?
O2 Mo12 O8 70.85(9) . . ?
O7 Mo12 O2 94.57(12) . . ?
O7 Mo12 O8 165.25(12) . . ?
O7 Mo12 O9 98.78(14) . . ?
O7 Mo12 O10 104.71(13) . . ?
O7 Mo12 O40 102.30(14) . . ?
O9 Mo12 O2 80.38(10) . . ?
O9 Mo12 O8 81.43(10) . . ?
O10 Mo12 O2 157.42(11) . . ?
O10 Mo12 O8 90.02(10) . . ?
O10 Mo12 O9 85.09(11) . . ?
O10 Mo12 O40 99.64(12) . . ?
O40 Mo12 O2 87.37(11) . . ?
O40 Mo12 O8 75.46(10) . . ?
O40 Mo12 O9 156.37(11) . . ?
O8 Ge1 O24 109.49(11) . . ?
O20 Ge1 O8 109.14(11) . . ?
O20 Ge1 O23 109.71(12) . . ?
O20 Ge1 O24 109.67(11) . . ?
O23 Ge1 O8 109.30(11) . . ?
O23 Ge1 O24 109.53(11) . . ?
O1 Co1 O1 180.0 . 3_666 ?
N1 Co1 O1 89.62(11) 3_666 3_666 ?
N1 Co1 O1 90.38(11) . 3_666 ?
N1 Co1 O1 89.62(11) . . ?
N1 Co1 O1 90.38(11) 3_666 . ?
N1 Co1 N1 180.0 . 3_666 ?
N2 Co1 O1 88.08(11) . . ?
N2 Co1 O1 91.92(11) . 3_666 ?
N2 Co1 O1 91.92(11) 3_666 . ?
N2 Co1 O1 88.09(11) 3_666 3_666 ?
N2 Co1 N1 91.63(12) 3_666 . ?
N2 Co1 N1 91.63(12) . 3_666 ?
N2 Co1 N1 88.37(12) . . ?
N2 Co1 N1 88.37(12) 3_666 3_666 ?
N2 Co1 N2 180.0 3_666 . ?
Mo5 O1 Co1 170.91(15) . . ?
Mo5 O2 Mo12 118.94(12) . . ?
Mo5 O3 Mo2 151.73(13) . . ?
Mo7 O4 Mo5 154.17(14) . . ?
Mo6 O5 Mo5 118.90(12) . . ?
Mo5 O8 Mo6 93.26(8) . . ?
Mo12 O8 Mo5 95.21(8) . . ?
Mo12 O8 Mo6 93.66(9) . . ?
Ge1 O8 Mo5 122.85(12) . . ?
Ge1 O8 Mo6 121.99(12) . . ?
Ge1 O8 Mo12 122.19(12) . . ?
Mo1 O9 Mo12 152.55(14) . . ?
Mo12 O10 Mo4 152.24(16) . . ?
Mo10 O11 Mo6 153.38(15) . . ?
Mo6 O12 Mo8 152.66(14) . . ?
Mo10 O14 Mo4 119.66(14) . . ?
Mo4 O17 Mo1 153.03(15) . . ?
Mo1 O18 Mo2 120.11(12) . . ?
Mo2 O20 Mo1 93.42(8) . . ?
Mo3 O20 Mo1 93.33(8) . . ?
Mo3 O20 Mo2 94.22(9) . . ?
Ge1 O20 Mo1 121.70(13) . . ?
Ge1 O20 Mo2 123.24(12) . . ?
Ge1 O20 Mo3 122.94(12) . . ?
Mo2 O21 Mo7 153.29(15) . . ?
Mo7 O22 Mo8 118.70(12) . . ?
Mo8 O23 Mo7 94.31(8) . . ?
Mo8 O23 Mo9 94.17(8) . . ?
Mo9 O23 Mo7 93.40(9) . . ?
Ge1 O23 Mo7 122.23(12) . . ?
Ge1 O23 Mo8 123.42(13) . . ?
Ge1 O23 Mo9 121.57(12) . . ?
Mo4 O24 Mo11 93.36(8) . . ?
Mo10 O24 Mo4 94.14(9) . . ?
Mo10 O24 Mo11 93.80(8) . . ?
Ge1 O24 Mo4 123.18(12) . . ?
Ge1 O24 Mo10 122.62(12) . . ?
Ge1 O24 Mo11 121.85(13) . . ?
Mo8 O25 Mo10 151.76(14) . . ?
Mo11 O26 Mo10 118.78(12) . . ?
Mo4 O27 Mo11 119.85(13) . . ?
Mo3 O29 Mo11 154.65(15) . . ?
Mo11 O30 Mo9 153.19(14) . . ?
Mo8 O31 Mo9 118.80(12) . . ?
Mo9 O32 Mo3 151.06(16) . . ?
Mo3 O34 Mo1 119.13(13) . . ?
Mo2 O35 Mo3 117.94(13) . . ?
Mo9 O38 Mo7 119.80(13) . . ?
Mo12 O40 Mo6 119.47(13) . . ?
N3 N1 Co1 114.1(2) . . ?
C14 N1 Co1 134.7(3) . . ?
C14 N1 N3 107.5(3) . . ?
N8 N2 Co1 120.1(2) . . ?
C1 N2 Co1 132.5(3) . . ?
C1 N2 N8 107.1(3) . . ?
C15 N3 N1 106.9(3) . . ?
C14 N4 C15 104.9(3) . . ?
C14 N4 C21 125.0(3) . . ?
C15 N4 C21 129.7(4) . . ?
C18 N5 C19 117.4(4) . . ?
C24 N6 C23 127.8(4) . . ?
C25 N6 C23 125.9(4) . . ?
C25 N6 C24 106.3(4) . . ?
C25 N7 H7 125.2 . . ?
C25 N7 C26 109.6(4) . . ?
C26 N7 H7 125.2 . . ?
C2 N8 N2 108.1(3) . . ?
C1 N9 C2 104.6(3) . . ?
C1 N9 C8 120.7(5) . . ?
C1 N9 C8A 125.0(4) . . ?
C2 N9 C8 128.5(4) . . ?
C2 N9 C8A 125.9(4) . . ?
C5 N10 H10 119.3 . . ?
C6 N10 H10 119.3 . . ?
C6 N10 C5 121.5(4) . . ?
C11 N11 C10 130.4(14) . . ?
C11 N11 C13 108.9(9) . . ?
C13 N11 C10 120.7(14) . . ?
C11A N11A C10A 126.1(12) . . ?
C11A N11A C13A 108.0(13) . . ?
C13A N11A C10A 125.9(13) . . ?
C11 N12 H12 126.5 . . ?
C11 N12 C12 106.9(10) . . ?
C12 N12 H12 126.5 . . ?
C11A N12A H12A 126.0 . . ?
C11A N12A C12A 108.0(13) . . ?
C12A N12A H12A 126.0 . . ?
N2 C1 N9 110.8(4) . . ?
N2 C1 H1 124.6 . . ?
N9 C1 H1 124.6 . . ?
N8 C2 N9 109.4(3) . . ?
N8 C2 C3 121.9(3) . . ?
N9 C2 C3 128.6(3) . . ?
C4 C3 C2 116.8(3) . . ?
C7 C3 C2 125.1(4) . . ?
C7 C3 C4 118.1(4) . . ?
C3 C4 H4 120.3 . . ?
C5 C4 C3 119.3(4) . . ?
C5 C4 H4 120.3 . . ?
N10 C5 C4 120.7(4) . . ?
N10 C5 H5 119.7 . . ?
C4 C5 H5 119.7 . . ?
N10 C6 H6 119.6 . . ?
N10 C6 C7 120.9(4) . . ?
C7 C6 H6 119.6 . . ?
C3 C7 H7A 120.2 . . ?
C6 C7 C3 119.5(4) . . ?
C6 C7 H7A 120.2 . . ?
N9 C8 H8A 111.2 . . ?
N9 C8 H8B 111.2 . . ?
H8A C8 H8B 109.1 . . ?
C9 C8 N9 102.8(6) . . ?
C9 C8 H8A 111.2 . . ?
C9 C8 H8B 111.2 . . ?
N9 C8A H8AA 107.4 . . ?
N9 C8A H8AB 107.4 . . ?
H8AA C8A H8AB 107.0 . . ?
C9A C8A N9 119.6(10) . . ?
C9A C8A H8AA 107.4 . . ?
C9A C8A H8AB 107.4 . . ?
C8 C9 H9A 109.1 . . ?
C8 C9 H9B 109.1 . . ?
C8 C9 C10 112.7(11) . . ?
H9A C9 H9B 107.8 . . ?
C10 C9 H9A 109.1 . . ?
C10 C9 H9B 109.1 . . ?
C8A C9A H9AA 109.3 . . ?
C8A C9A H9AB 109.3 . . ?
H9AA C9A H9AB 107.9 . . ?
C10A C9A C8A 111.7(13) . . ?
C10A C9A H9AA 109.3 . . ?
C10A C9A H9AB 109.3 . . ?
N11 C10 C9 109.8(14) . . ?
N11 C10 H10A 109.7 . . ?
N11 C10 H10B 109.7 . . ?
C9 C10 H10A 109.7 . . ?
C9 C10 H10B 109.7 . . ?
H10A C10 H10B 108.2 . . ?
N11A C10A C9A 113.7(10) . . ?
N11A C10A H10C 108.8 . . ?
N11A C10A H10D 108.8 . . ?
C9A C10A H10C 108.8 . . ?
C9A C10A H10D 108.8 . . ?
H10C C10A H10D 107.7 . . ?
N11 C11 N12 108.9(11) . . ?
N11 C11 H11 125.6 . . ?
N12 C11 H11 125.6 . . ?
N11A C11A H11A 124.8 . . ?
N12A C11A N11A 110.4(13) . . ?
N12A C11A H11A 124.8 . . ?
N12 C12 H12B 125.4 . . ?
C13 C12 N12 109.2(12) . . ?
C13 C12 H12B 125.4 . . ?
N12A C12A H12C 125.4 . . ?
C13A C12A N12A 109.3(14) . . ?
C13A C12A H12C 125.4 . . ?
N11 C13 H13 126.9 . . ?
C12 C13 N11 106.1(11) . . ?
C12 C13 H13 126.9 . . ?
N11A C13A H13A 127.8 . . ?
C12A C13A N11A 104.4(16) . . ?
C12A C13A H13A 127.8 . . ?
N1 C14 N4 110.3(3) . . ?
N1 C14 H14 124.9 . . ?
N4 C14 H14 124.9 . . ?
N3 C15 N4 110.4(3) . . ?
N3 C15 C16 120.6(3) . . ?
N4 C15 C16 128.7(3) . . ?
C17 C16 C15 124.6(4) . . ?
C17 C16 C20 118.3(4) . . ?
C20 C16 C15 116.8(4) . . ?
C16 C17 H17 120.8 . . ?
C18 C17 C16 118.4(4) . . ?
C18 C17 H17 120.8 . . ?
N5 C18 C17 123.8(4) . . ?
N5 C18 H18 118.1 . . ?
C17 C18 H18 118.1 . . ?
N5 C19 H19 118.4 . . ?
N5 C19 C20 123.3(4) . . ?
C20 C19 H19 118.4 . . ?
C16 C20 H20 120.6 . . ?
C19 C20 C16 118.7(4) . . ?
C19 C20 H20 120.6 . . ?
N4 C21 H21A 109.3 . . ?
N4 C21 H21B 109.3 . . ?
N4 C21 C22 111.4(3) . . ?
H21A C21 H21B 108.0 . . ?
C22 C21 H21A 109.3 . . ?
C22 C21 H21B 109.3 . . ?
C21 C22 H22A 109.4 . . ?
C21 C22 H22B 109.4 . . ?
H22A C22 H22B 108.0 . . ?
C23 C22 C21 111.1(4) . . ?
C23 C22 H22A 109.4 . . ?
C23 C22 H22B 109.4 . . ?
N6 C23 C22 113.3(4) . . ?
N6 C23 H23A 108.9 . . ?
N6 C23 H23B 108.9 . . ?
C22 C23 H23A 108.9 . . ?
C22 C23 H23B 108.9 . . ?
H23A C23 H23B 107.7 . . ?
N6 C24 H24 125.9 . . ?
C26 C24 N6 108.1(5) . . ?
C26 C24 H24 125.9 . . ?
N6 C25 H25 125.3 . . ?
N7 C25 N6 109.4(5) . . ?
N7 C25 H25 125.3 . . ?
N7 C26 C24 106.5(5) . . ?
N7 C26 H26 126.7 . . ?
C24 C26 H26 126.7 . . ?
H41A O41 H41B 108.5 . . ?
H42A O42 H42B 110.4 . . ?
H42C O42A H42D 109.5 . . ?

loop_
_geom_bond_atom_site_label_1
_geom_bond_atom_site_label_2
_geom_bond_distance
_geom_bond_site_symmetry_2
_geom_bond_publ_flag
Mo1 O9 1.817(3) . ?
Mo1 O16 1.683(3) . ?
Mo1 O17 2.028(3) . ?
Mo1 O18 1.856(3) . ?
Mo1 O20 2.314(2) . ?
Mo1 O34 2.047(3) . ?
Mo2 O3 2.037(2) . ?
Mo2 O18 2.007(3) . ?
Mo2 O19 1.691(3) . ?
Mo2 O20 2.285(2) . ?
Mo2 O21 1.825(2) . ?
Mo2 O35 1.845(2) . ?
Mo3 O20 2.282(2) . ?
Mo3 O29 1.810(3) . ?
Mo3 O32 2.051(3) . ?
Mo3 O33 1.690(3) . ?
Mo3 O34 1.828(3) . ?
Mo3 O35 2.057(3) . ?
Mo4 O10 2.048(3) . ?
Mo4 O14 2.042(3) . ?
Mo4 O15 1.680(3) . ?
Mo4 O17 1.820(3) . ?
Mo4 O24 2.298(2) . ?
Mo4 O27 1.838(3) . ?
Mo5 O1 1.700(2) . ?
Mo5 O2 1.834(2) . ?
Mo5 O3 1.829(2) . ?
Mo5 O4 1.999(2) . ?
Mo5 O5 2.031(2) . ?
Mo5 O8 2.281(2) . ?
Mo6 O5 1.839(2) . ?
Mo6 O6 1.689(3) . ?
Mo6 O8 2.305(2) . ?
Mo6 O11 2.052(3) . ?
Mo6 O12 1.824(3) . ?
Mo6 O40 2.036(3) . ?
Mo7 O4 1.827(2) . ?
Mo7 O21 2.049(2) . ?
Mo7 O22 1.838(3) . ?
Mo7 O23 2.297(2) . ?
Mo7 O36 1.687(3) . ?
Mo7 O38 2.006(3) . ?
Mo8 O12 2.052(3) . ?
Mo8 O22 2.062(3) . ?
Mo8 O23 2.282(2) . ?
Mo8 O25 1.814(3) . ?
Mo8 O31 1.814(3) . ?
Mo8 O37 1.699(3) . ?
Mo9 O23 2.293(2) . ?
Mo9 O30 2.008(3) . ?
Mo9 O31 2.075(3) . ?
Mo9 O32 1.808(3) . ?
Mo9 O38 1.853(3) . ?
Mo9 O39 1.688(3) . ?
Mo10 O11 1.813(3) . ?
Mo10 O13 1.683(3) . ?
Mo10 O14 1.838(3) . ?
Mo10 O24 2.285(2) . ?
Mo10 O25 2.052(3) . ?
Mo10 O26 2.052(3) . ?
Mo11 O24 2.300(2) . ?
Mo11 O26 1.836(3) . ?
Mo11 O27 2.027(3) . ?
Mo11 O28 1.686(3) . ?
Mo11 O29 2.030(3) . ?
Mo11 O30 1.835(3) . ?
Mo12 O2 2.074(2) . ?
Mo12 O7 1.682(3) . ?
Mo12 O8 2.280(2) . ?
Mo12 O9 2.027(3) . ?
Mo12 O10 1.818(3) . ?
Mo12 O40 1.834(3) . ?
Ge1 O8 1.734(2) . ?
Ge1 O20 1.729(2) . ?
Ge1 O23 1.729(2) . ?
Ge1 O24 1.734(2) . ?
Co1 O1 2.119(2) 3_666 ?
Co1 O1 2.119(2) . ?
Co1 N1 2.109(3) . ?
Co1 N1 2.109(3) 3_666 ?
Co1 N2 2.095(3) . ?
Co1 N2 2.095(3) 3_666 ?
N1 N3 1.382(4) . ?
N1 C14 1.310(5) . ?
N2 N8 1.357(4) . ?
N2 C1 1.290(5) . ?
N3 C15 1.300(5) . ?
N4 C14 1.349(5) . ?
N4 C15 1.368(5) . ?
N4 C21 1.469(5) . ?
N5 C18 1.315(6) . ?
N5 C19 1.331(6) . ?
N6 C23 1.458(5) . ?
N6 C24 1.356(6) . ?
N6 C25 1.315(6) . ?
N7 H7 0.8600 . ?
N7 C25 1.299(6) . ?
N7 C26 1.321(7) . ?
N8 C2 1.293(5) . ?
N9 C1 1.344(5) . ?
N9 C2 1.359(5) . ?
N9 C8 1.551(8) . ?
N9 C8A 1.550(9) . ?
N10 H10 0.8600 . ?
N10 C5 1.331(5) . ?
N10 C6 1.320(6) . ?
N11 C10 1.49(2) . ?
N11 C11 1.297(15) . ?
N11 C13 1.367(13) . ?
N11A C10A 1.412(14) . ?
N11A C11A 1.306(15) . ?
N11A C13A 1.40(2) . ?
N12 H12 0.8600 . ?
N12 C11 1.319(15) . ?
N12 C12 1.355(17) . ?
N12A H12A 0.8600 . ?
N12A C11A 1.289(16) . ?
N12A C12A 1.348(19) . ?
C1 H1 0.9300 . ?
C2 C3 1.463(5) . ?
C3 C4 1.393(5) . ?
C3 C7 1.388(5) . ?
C4 H4 0.9300 . ?
C4 C5 1.367(6) . ?
C5 H5 0.9300 . ?
C6 H6 0.9300 . ?
C6 C7 1.365(6) . ?
C7 H7A 0.9300 . ?
C8 H8A 0.9700 . ?
C8 H8B 0.9700 . ?
C8 C9 1.507(12) . ?
C8A H8AA 0.9700 . ?
C8A H8AB 0.9700 . ?
C8A C9A 1.50(2) . ?
C9 H9A 0.9700 . ?
C9 H9B 0.9700 . ?
C9 C10 1.507(17) . ?
C9A H9AA 0.9700 . ?
C9A H9AB 0.9700 . ?
C9A C10A 1.46(3) . ?
C10 H10A 0.9700 . ?
C10 H10B 0.9700 . ?
C10A H10C 0.9700 . ?
C10A H10D 0.9700 . ?
C11 H11 0.9300 . ?
C11A H11A 0.9300 . ?
C12 H12B 0.9300 . ?
C12 C13 1.301(17) . ?
C12A H12C 0.9300 . ?
C12A C13A 1.34(2) . ?
C13 H13 0.9300 . ?
C13A H13A 0.9300 . ?
C14 H14 0.9300 . ?
C15 C16 1.469(6) . ?
C16 C17 1.380(6) . ?
C16 C20 1.381(6) . ?
C17 H17 0.9300 . ?
C17 C18 1.379(7) . ?
C18 H18 0.9300 . ?
C19 H19 0.9300 . ?
C19 C20 1.375(6) . ?
C20 H20 0.9300 . ?
C21 H21A 0.9700 . ?
C21 H21B 0.9700 . ?
C21 C22 1.529(6) . ?
C22 H22A 0.9700 . ?
C22 H22B 0.9700 . ?
C22 C23 1.499(6) . ?
C23 H23A 0.9700 . ?
C23 H23B 0.9700 . ?
C24 H24 0.9300 . ?
C24 C26 1.334(7) . ?
C25 H25 0.9300 . ?
C26 H26 0.9300 . ?
O41 H41A 0.8767 . ?
O41 H41B 0.8317 . ?
O42 H42A 0.8324 . ?
O42 H42B 0.8366 . ?
O42A H42C 0.8502 . ?
O42A H42D 0.8499 . ?

loop_
_geom_torsion_atom_site_label_1
_geom_torsion_atom_site_label_2
_geom_torsion_atom_site_label_3
_geom_torsion_atom_site_label_4
_geom_torsion
_geom_torsion_site_symmetry_1
_geom_torsion_site_symmetry_2
_geom_torsion_site_symmetry_3
_geom_torsion_site_symmetry_4
_geom_torsion_publ_flag
Co1 N1 N3 C15 -161.1(3) . . . . ?
Co1 N1 C14 N4 156.8(3) . . . . ?
Co1 N2 N8 C2 174.7(3) . . . . ?
Co1 N2 C1 N9 -173.3(3) . . . . ?
O1 Mo5 O2 Mo12 171.32(14) . . . . ?
O1 Mo5 O3 Mo2 -124.2(3) . . . . ?
O2 Mo5 O3 Mo2 130.8(3) . . . . ?
O2 Mo12 O10 Mo4 21.2(5) . . . . ?
O2 Mo12 O40 Mo6 72.12(15) . . . . ?
O3 Mo2 O21 Mo7 -27.2(3) . . . . ?
O3 Mo2 O35 Mo3 9.1(4) . . . . ?
O3 Mo5 O2 Mo12 -85.62(15) . . . . ?
O4 Mo5 O2 Mo12 10.6(4) . . . . ?
O4 Mo5 O3 Mo2 -25.4(3) . . . . ?
O4 Mo7 O22 Mo8 -85.51(15) . . . . ?
O5 Mo5 O2 Mo12 73.04(14) . . . . ?
O5 Mo5 O3 Mo2 28.2(5) . . . . ?
O5 Mo6 O12 Mo8 128.7(3) . . . . ?
O6 Mo6 O5 Mo5 168.57(15) . . . . ?
O6 Mo6 O12 Mo8 -124.6(3) . . . . ?
O7 Mo12 O10 Mo4 -126.6(3) . . . . ?
O7 Mo12 O40 Mo6 166.23(15) . . . . ?
O8 Mo5 O2 Mo12 0.54(12) . . . . ?
O8 Mo5 O3 Mo2 56.2(3) . . . . ?
O8 Mo6 O5 Mo5 1.67(12) . . . . ?
O8 Mo6 O12 Mo8 53.8(3) . . . . ?
O8 Mo12 O10 Mo4 52.6(3) . . . . ?
O8 Mo12 O40 Mo6 1.22(12) . . . . ?
O8 Ge1 O20 Mo1 54.06(16) . . . . ?
O8 Ge1 O20 Mo2 -65.19(16) . . . . ?
O8 Ge1 O20 Mo3 172.84(13) . . . . ?
O8 Ge1 O23 Mo7 54.02(16) . . . . ?
O8 Ge1 O23 Mo8 -67.47(16) . . . . ?
O8 Ge1 O23 Mo9 172.03(12) . . . . ?
O8 Ge1 O24 Mo4 -66.97(16) . . . . ?
O8 Ge1 O24 Mo10 54.41(16) . . . . ?
O8 Ge1 O24 Mo11 173.77(12) . . . . ?
O9 Mo1 O18 Mo2 -83.74(16) . . . . ?
O9 Mo12 O10 Mo4 -28.8(3) . . . . ?
O9 Mo12 O40 Mo6 13.6(4) . . . . ?
O10 Mo4 O17 Mo1 -27.7(3) . . . . ?
O10 Mo4 O27 Mo11 12.2(4) . . . . ?
O10 Mo12 O40 Mo6 -86.28(16) . . . . ?
O11 Mo6 O5 Mo5 12.0(4) . . . . ?
O11 Mo6 O12 Mo8 -28.0(3) . . . . ?
O11 Mo10 O14 Mo4 -84.65(16) . . . . ?
O12 Mo6 O5 Mo5 -84.64(15) . . . . ?
O12 Mo8 O25 Mo10 -29.8(3) . . . . ?
O12 Mo8 O31 Mo9 16.4(4) . . . . ?
O13 Mo10 O11 Mo6 -125.4(3) . . . . ?
O13 Mo10 O14 Mo4 169.59(16) . . . . ?
O14 Mo4 O17 Mo1 23.1(6) . . . . ?
O14 Mo4 O27 Mo11 72.39(16) . . . . ?
O14 Mo10 O11 Mo6 130.3(3) . . . . ?
O15 Mo4 O17 Mo1 -125.0(3) . . . . ?
O15 Mo4 O27 Mo11 168.19(17) . . . . ?
O16 Mo1 O9 Mo12 -123.8(3) . . . . ?
O16 Mo1 O18 Mo2 170.55(16) . . . . ?
O17 Mo1 O9 Mo12 -23.6(3) . . . . ?
O17 Mo1 O18 Mo2 13.3(4) . . . . ?
O17 Mo4 O27 Mo11 -84.66(17) . . . . ?
O18 Mo1 O9 Mo12 132.7(3) . . . . ?
O18 Mo2 O21 Mo7 25.4(5) . . . . ?
O18 Mo2 O35 Mo3 71.44(15) . . . . ?
O19 Mo2 O21 Mo7 -124.3(3) . . . . ?
O19 Mo2 O35 Mo3 169.03(14) . . . . ?
O20 Mo1 O9 Mo12 59.1(3) . . . . ?
O20 Mo1 O18 Mo2 1.41(13) . . . . ?
O20 Mo2 O21 Mo7 55.5(3) . . . . ?
O20 Mo2 O35 Mo3 -0.63(12) . . . . ?
O20 Mo3 O29 Mo11 54.0(4) . . . . ?
O20 Mo3 O34 Mo1 1.96(13) . . . . ?
O20 Ge1 O8 Mo5 54.30(16) . . . . ?
O20 Ge1 O8 Mo6 173.18(12) . . . . ?
O20 Ge1 O8 Mo12 -68.00(16) . . . . ?
O20 Ge1 O23 Mo7 -65.61(16) . . . . ?
O20 Ge1 O23 Mo8 172.90(12) . . . . ?
O20 Ge1 O23 Mo9 52.40(16) . . . . ?
O20 Ge1 O24 Mo4 52.75(17) . . . . ?
O20 Ge1 O24 Mo10 174.14(12) . . . . ?
O20 Ge1 O24 Mo11 -66.51(16) . . . . ?
O21 Mo2 O35 Mo3 -85.98(15) . . . . ?
O21 Mo7 O4 Mo5 -22.8(3) . . . . ?
O21 Mo7 O22 Mo8 7.6(4) . . . . ?
O22 Mo7 O4 Mo5 134.4(3) . . . . ?
O22 Mo8 O25 Mo10 18.5(5) . . . . ?
O22 Mo8 O31 Mo9 73.82(15) . . . . ?
O23 Mo7 O4 Mo5 59.7(3) . . . . ?
O23 Mo7 O22 Mo8 -0.67(12) . . . . ?
O23 Mo8 O25 Mo10 52.0(3) . . . . ?
O23 Mo8 O31 Mo9 2.16(13) . . . . ?
O23 Mo9 O32 Mo3 56.3(3) . . . . ?
O23 Mo9 O38 Mo7 1.94(13) . . . . ?
O23 Ge1 O8 Mo5 -65.68(16) . . . . ?
O23 Ge1 O8 Mo6 53.20(16) . . . . ?
O23 Ge1 O8 Mo12 172.02(13) . . . . ?
O23 Ge1 O20 Mo1 173.78(12) . . . . ?
O23 Ge1 O20 Mo2 54.54(16) . . . . ?
O23 Ge1 O20 Mo3 -67.43(16) . . . . ?
O23 Ge1 O24 Mo4 173.20(13) . . . . ?
O23 Ge1 O24 Mo10 -65.42(16) . . . . ?
O23 Ge1 O24 Mo11 53.94(16) . . . . ?
O24 Mo4 O17 Mo1 54.0(3) . . . . ?
O24 Mo4 O27 Mo11 1.22(14) . . . . ?
O24 Mo10 O11 Mo6 55.9(3) . . . . ?
O24 Mo10 O14 Mo4 0.79(13) . . . . ?
O24 Mo11 O26 Mo10 0.59(13) . . . . ?
O24 Mo11 O30 Mo9 60.6(3) . . . . ?
O24 Ge1 O8 Mo5 174.34(12) . . . . ?
O24 Ge1 O8 Mo6 -66.78(16) . . . . ?
O24 Ge1 O8 Mo12 52.05(16) . . . . ?
O24 Ge1 O20 Mo1 -65.88(15) . . . . ?
O24 Ge1 O20 Mo2 174.88(13) . . . . ?
O24 Ge1 O20 Mo3 52.91(17) . . . . ?
O24 Ge1 O23 Mo7 173.97(13) . . . . ?
O24 Ge1 O23 Mo8 52.48(16) . . . . ?
O24 Ge1 O23 Mo9 -68.02(16) . . . . ?
O25 Mo8 O31 Mo9 -84.39(16) . . . . ?
O25 Mo10 O11 Mo6 -27.3(3) . . . . ?
O25 Mo10 O14 Mo4 14.5(4) . . . . ?
O26 Mo10 O11 Mo6 23.7(5) . . . . ?
O26 Mo10 O14 Mo4 72.73(15) . . . . ?
O26 Mo11 O30 Mo9 135.5(3) . . . . ?
O27 Mo4 O17 Mo1 128.6(3) . . . . ?
O27 Mo11 O26 Mo10 72.16(15) . . . . ?
O27 Mo11 O30 Mo9 31.6(5) . . . . ?
O28 Mo11 O26 Mo10 170.63(15) . . . . ?
O28 Mo11 O30 Mo9 -119.7(3) . . . . ?
O29 Mo3 O34 Mo1 -83.60(16) . . . . ?
O29 Mo11 O26 Mo10 9.0(4) . . . . ?
O29 Mo11 O30 Mo9 -21.3(3) . . . . ?
O30 Mo9 O32 Mo3 -24.6(3) . . . . ?
O30 Mo9 O38 Mo7 14.6(4) . . . . ?
O30 Mo11 O26 Mo10 -84.36(15) . . . . ?
O31 Mo8 O25 Mo10 127.5(3) . . . . ?
O31 Mo9 O32 Mo3 28.9(5) . . . . ?
O31 Mo9 O38 Mo7 73.28(15) . . . . ?
O32 Mo3 O29 Mo11 -27.6(4) . . . . ?
O32 Mo3 O34 Mo1 16.1(4) . . . . ?
O32 Mo9 O38 Mo7 -85.17(16) . . . . ?
O33 Mo3 O29 Mo11 -123.8(4) . . . . ?
O33 Mo3 O34 Mo1 170.45(16) . . . . ?
O34 Mo1 O9 Mo12 31.8(5) . . . . ?
O34 Mo1 O18 Mo2 73.03(15) . . . . ?
O34 Mo3 O29 Mo11 129.5(4) . . . . ?
O35 Mo2 O21 Mo7 130.7(3) . . . . ?
O35 Mo3 O29 Mo11 20.6(6) . . . . ?
O35 Mo3 O34 Mo1 73.95(16) . . . . ?
O36 Mo7 O4 Mo5 -120.6(3) . . . . ?
O36 Mo7 O22 Mo8 169.53(14) . . . . ?
O37 Mo8 O25 Mo10 -125.8(3) . . . . ?
O37 Mo8 O31 Mo9 168.85(15) . . . . ?
O38 Mo7 O4 Mo5 29.8(5) . . . . ?
O38 Mo7 O22 Mo8 71.03(14) . . . . ?
O38 Mo9 O32 Mo3 130.8(3) . . . . ?
O39 Mo9 O32 Mo3 -124.6(3) . . . . ?
O39 Mo9 O38 Mo7 168.76(16) . . . . ?
O40 Mo6 O5 Mo5 72.85(14) . . . . ?
O40 Mo6 O12 Mo8 21.1(5) . . . . ?
O40 Mo12 O10 Mo4 127.9(3) . . . . ?
N1 N3 C15 N4 -1.5(4) . . . . ?
N1 N3 C15 C16 173.2(3) . . . . ?
N2 N8 C2 N9 -0.6(5) . . . . ?
N2 N8 C2 C3 -177.5(3) . . . . ?
N3 N1 C14 N4 0.5(4) . . . . ?
N3 C15 C16 C17 119.1(5) . . . . ?
N3 C15 C16 C20 -54.9(6) . . . . ?
N4 C15 C16 C17 -67.3(6) . . . . ?
N4 C15 C16 C20 118.8(5) . . . . ?
N4 C21 C22 C23 169.5(4) . . . . ?
N5 C19 C20 C16 -0.4(8) . . . . ?
N6 C24 C26 N7 0.8(9) . . . . ?
N8 N2 C1 N9 0.2(6) . . . . ?
N8 C2 C3 C4 -6.7(6) . . . . ?
N8 C2 C3 C7 172.5(5) . . . . ?
N9 C2 C3 C4 177.0(5) . . . . ?
N9 C2 C3 C7 -3.8(7) . . . . ?
N9 C8 C9 C10 -54.2(14) . . . . ?
N9 C8A C9A C10A -178.8(15) . . . . ?
N10 C6 C7 C3 -1.4(9) . . . . ?
N12 C12 C13 N11 0.1(16) . . . . ?
N12A C12A C13A N11A 1(2) . . . . ?
C1 N2 N8 C2 0.2(5) . . . . ?
C1 N9 C2 N8 0.7(6) . . . . ?
C1 N9 C2 C3 177.3(4) . . . . ?
C1 N9 C8 C9 101.3(7) . . . . ?
C1 N9 C8A C9A 13.0(18) . . . . ?
C2 N9 C1 N2 -0.6(6) . . . . ?
C2 N9 C8 C9 -110.8(7) . . . . ?
C2 N9 C8A C9A -139.2(16) . . . . ?
C2 C3 C4 C5 176.3(4) . . . . ?
C2 C3 C7 C6 -175.8(5) . . . . ?
C3 C4 C5 N10 0.6(7) . . . . ?
C4 C3 C7 C6 3.3(8) . . . . ?
C5 N10 C6 C7 -1.1(9) . . . . ?
C6 N10 C5 C4 1.5(7) . . . . ?
C7 C3 C4 C5 -2.9(7) . . . . ?
C8 N9 C1 N2 154.0(5) . . . . ?
C8 N9 C2 N8 -151.2(6) . . . . ?
C8 N9 C2 C3 25.4(9) . . . . ?
C8 C9 C10 N11 -160.7(14) . . . . ?
C8A N9 C1 N2 -157.6(6) . . . . ?
C8A N9 C2 N8 157.4(6) . . . . ?
C8A N9 C2 C3 -25.9(8) . . . . ?
C8A C9A C10A N11A -163.0(16) . . . . ?
C10 N11 C11 N12 -177.4(13) . . . . ?
C10 N11 C13 C12 177.9(13) . . . . ?
C10A N11A C11A N12A -177.0(11) . . . . ?
C10A N11A C13A C12A 176.4(13) . . . . ?
C11 N11 C10 C9 78(2) . . . . ?
C11 N11 C13 C12 -0.5(14) . . . . ?
C11 N12 C12 C13 0.4(17) . . . . ?
C11A N11A C10A C9A -106(2) . . . . ?
C11A N11A C13A C12A -0.5(19) . . . . ?
C11A N12A C12A C13A -1(2) . . . . ?
C12 N12 C11 N11 -0.7(15) . . . . ?
C12A N12A C11A N11A 0.6(16) . . . . ?
C13 N11 C10 C9 -100.1(18) . . . . ?
C13 N11 C11 N12 0.7(13) . . . . ?
C13A N11A C10A C9A 77(2) . . . . ?
C13A N11A C11A N12A -0.1(16) . . . . ?
C14 N1 N3 C15 0.6(4) . . . . ?
C14 N4 C15 N3 1.8(4) . . . . ?
C14 N4 C15 C16 -172.4(4) . . . . ?
C14 N4 C21 C22 -70.9(5) . . . . ?
C15 N4 C14 N1 -1.4(4) . . . . ?
C15 N4 C21 C22 116.7(5) . . . . ?
C15 C16 C17 C18 -172.7(4) . . . . ?
C15 C16 C20 C19 173.5(4) . . . . ?
C16 C17 C18 N5 -0.2(8) . . . . ?
C17 C16 C20 C19 -0.9(7) . . . . ?
C18 N5 C19 C20 1.4(8) . . . . ?
C19 N5 C18 C17 -1.1(8) . . . . ?
C20 C16 C17 C18 1.2(7) . . . . ?
C21 N4 C14 N1 -175.4(3) . . . . ?
C21 N4 C15 N3 175.4(4) . . . . ?
C21 N4 C15 C16 1.2(7) . . . . ?
C21 C22 C23 N6 -177.9(4) . . . . ?
C23 N6 C24 C26 177.7(5) . . . . ?
C23 N6 C25 N7 -177.8(5) . . . . ?
C24 N6 C23 C22 67.8(7) . . . . ?
C24 N6 C25 N7 0.9(7) . . . . ?
C25 N6 C23 C22 -113.7(6) . . . . ?
C25 N6 C24 C26 -1.1(8) . . . . ?
C25 N7 C26 C24 -0.3(9) . . . . ?
C26 N7 C25 N6 -0.4(7) . . . . ?
